data_4075116
loop_
_publ_author_name
'Fischer, Jan'
'Sch\"urmann, Markus'
'Mehring, Michael'
'Zachwieja, Uwe'
'Jurkschat, Klaus'

_publ_section_title
;
 The First O,C,S-Coordinating Pincer-Type Ligand and Its Application to
 the Synthesis of a Triorganotin Cation Stabilized by Two Different Donor
 Atoms&#x2020;
;
_journal_issue 11
_journal_name_full Organometallics
_journal_page_first 2886
_journal_paper_doi 10.1021/om0600590
_journal_volume 25
_journal_year 2006
_chemical_formula_moiety 'C22 H22 Br P S'
_chemical_formula_sum 'C22 H22 Br P S'
_chemical_formula_weight 429.34
_chemical_melting_point 404
_chemical_name_systematic
; 
 ? 
;
_space_group_IT_number 14
_symmetry_cell_setting monoclinic
_symmetry_space_group_name_Hall '-P 2ybc'
_symmetry_space_group_name_H-M 'P 1 21/c 1'
_atom_sites_solution_hydrogens geom
_atom_sites_solution_primary direct
_atom_sites_solution_secondary difmap
_audit_creation_method SHELXL-97
_cell_angle_alpha 90.00
_cell_angle_beta 93.1687(12)
_cell_angle_gamma 90.00
_cell_formula_units_Z 4
_cell_length_a 8.9777(2)
_cell_length_b 9.3145(2)
_cell_length_c 24.3328(6)
_cell_measurement_reflns_used 19432
_cell_measurement_temperature 173(1)
_cell_measurement_theta_max 27.48
_cell_measurement_theta_min 3.15
_cell_volume 2031.67(8)
_computing_cell_refinement
;
DENZO & SCALEPACK (Otwinowski & Minor, 1997)
;
_computing_data_collection 'COLLECT (Nonius, 1998)'
_computing_data_reduction
;
DENZO & SCALEPACK
;
_computing_molecular_graphics 'SHELXTL-Plus (Sheldrick, 1991)'
_computing_publication_material
;
SHELXL97
;
_computing_structure_refinement 'SHELXL97 (Sheldrick, 1997)'
_computing_structure_solution 'SHELXS97 (Sheldrick, 1997)'
_diffrn_ambient_temperature 173(1)
_diffrn_detector_area_resol_mean '19 vertical, 18 horizontal'
_diffrn_measured_fraction_theta_full 0.997
_diffrn_measured_fraction_theta_max 0.997
_diffrn_measurement_device_type 'Nonius KappaCCD'
_diffrn_measurement_method
;
 3 sets at different \k-angles and 307 frames via \w-rotation 
(\D/\w=1\%) at two times 10s per frame
;
_diffrn_radiation_monochromator graphite
_diffrn_radiation_type MoK\a
_diffrn_radiation_wavelength 0.71073
_diffrn_reflns_av_R_equivalents 0.043
_diffrn_reflns_av_sigmaI/netI 0.0926
_diffrn_reflns_limit_h_max 11
_diffrn_reflns_limit_h_min -11
_diffrn_reflns_limit_k_max 12
_diffrn_reflns_limit_k_min -12
_diffrn_reflns_limit_l_max 31
_diffrn_reflns_limit_l_min -31
_diffrn_reflns_number 19432
_diffrn_reflns_theta_full 27.48
_diffrn_reflns_theta_max 27.48
_diffrn_reflns_theta_min 3.15
_diffrn_source 'fine-focus sealed tube'
_diffrn_standards_decay_% 0
_diffrn_standards_number none
_exptl_absorpt_coefficient_mu 2.207
_exptl_absorpt_correction_type none
_exptl_crystal_colour colourless
_exptl_crystal_density_diffrn 1.404
_exptl_crystal_density_meas ?
_exptl_crystal_density_method 'not measured'
_exptl_crystal_description block
_exptl_crystal_F_000 880
_exptl_crystal_size_max 0.25
_exptl_crystal_size_mid 0.25
_exptl_crystal_size_min 0.23
_refine_diff_density_max 0.409
_refine_diff_density_min -0.441
_refine_diff_density_rms 0.063
_refine_ls_extinction_method none
_refine_ls_goodness_of_fit_ref 0.864
_refine_ls_hydrogen_treatment mixed
_refine_ls_matrix_type full
_refine_ls_number_parameters 268
_refine_ls_number_reflns 4641
_refine_ls_number_restraints 0
_refine_ls_restrained_S_all 0.864
_refine_ls_R_factor_all 0.0783
_refine_ls_R_factor_gt 0.0317
_refine_ls_shift/su_max 0.001
_refine_ls_shift/su_mean 0.000
_refine_ls_structure_factor_coef Fsqd
_refine_ls_weighting_details 'calc w=1/[\s^2^(Fo^2^)+(0.0157P)^2^+0.0000P] where P=(Fo^2^+2Fc^2^)/3'
_refine_ls_weighting_scheme calc
_refine_ls_wR_factor_gt 0.0533
_refine_ls_wR_factor_ref 0.0592
_reflns_number_gt 2762
_reflns_number_total 4641
_reflns_threshold_expression >2sigma(I)
_cod_data_source_file om0600590si20060324_060705.cif
_cod_data_source_block compound1
_cod_depositor_comments
;
The following automatic conversions were performed:

'_exptl_crystal_density_meas' value 'not measured' was changed to '?'
- the value is perceived as not measured.

Automatic conversion script
Id: cif_fix_values 3008 2015-01-20 13:52:24Z robertas 
;
_cod_original_sg_symbol_H-M P2(1)/c
_cod_database_code 4075116

loop_
_symmetry_equiv_pos_as_xyz
'x, y, z'
'-x, y+1/2, -z+1/2'
'-x, -y, -z'
'x, -y-1/2, z-1/2'

loop_
_atom_site_label
_atom_site_type_symbol
_atom_site_fract_x
_atom_site_fract_y
_atom_site_fract_z
_atom_site_U_iso_or_equiv
_atom_site_adp_type
_atom_site_occupancy
_atom_site_symmetry_multiplicity
_atom_site_calc_flag
_atom_site_refinement_flags
Br1 Br 0.00107(3) -0.00578(3) 0.240374(9) 0.03891(9) Uani 1 1 d .
S1 S -0.17620(7) 0.44066(6) 0.38612(2) 0.02742(15) Uani 1 1 d .
P1 P -0.28199(7) 0.27019(6) 0.41008(2) 0.02047(14) Uani 1 1 d .
C1 C -0.1615(3) 0.1176(3) 0.32532(9) 0.0239(6) Uani 1 1 d .
H1 H -0.091(2) 0.192(2) 0.3234(8) 0.029 Uiso 1 1 d .
C2 C -0.2774(3) 0.1229(2) 0.36095(8) 0.0199(5) Uani 1 1 d .
C3 C -0.3832(3) 0.0148(2) 0.35998(8) 0.0227(5) Uani 1 1 d .
H3 H -0.464(2) 0.021(2) 0.3829(8) 0.027 Uiso 1 1 d .
C4 C -0.3770(3) -0.1041(2) 0.32467(8) 0.0209(5) Uani 1 1 d .
C5 C -0.2583(3) -0.1083(3) 0.29032(9) 0.0252(6) Uani 1 1 d .
H5 H -0.248(2) -0.182(2) 0.2678(8) 0.030 Uiso 1 1 d .
C6 C -0.1549(2) 0.0021(3) 0.29037(8) 0.0242(5) Uani 1 1 d .
C7 C -0.4990(3) -0.2186(2) 0.32451(8) 0.0251(6) Uani 1 1 d .
C8 C -0.5166(3) -0.2732(2) 0.38345(8) 0.0337(6) Uani 1 1 d .
H8A H -0.5447 -0.1949 0.4063 0.051 Uiso 1 1 calc R
H8B H -0.4237 -0.3129 0.3978 0.051 Uiso 1 1 calc R
H8C H -0.5924 -0.3459 0.3831 0.051 Uiso 1 1 calc R
C9 C -0.6468(3) -0.1512(3) 0.30249(10) 0.0363(6) Uani 1 1 d .
H9A H -0.6373 -0.1197 0.2653 0.054 Uiso 1 1 calc R
H9B H -0.6704 -0.0706 0.3250 0.054 Uiso 1 1 calc R
H9C H -0.7251 -0.2213 0.3034 0.054 Uiso 1 1 calc R
C10 C -0.4649(3) -0.3484(2) 0.28860(8) 0.0345(7) Uani 1 1 d .
H10A H -0.4566 -0.3177 0.2512 0.052 Uiso 1 1 calc R
H10B H -0.5441 -0.4173 0.2902 0.052 Uiso 1 1 calc R
H10C H -0.3727 -0.3916 0.3019 0.052 Uiso 1 1 calc R
C11 C -0.2070(2) 0.1989(2) 0.47557(8) 0.0218(5) Uani 1 1 d .
C12 C -0.1111(3) 0.2817(3) 0.50870(9) 0.0300(6) Uani 1 1 d .
H12 H -0.083(3) 0.368(2) 0.4961(9) 0.036 Uiso 1 1 d .
C13 C -0.0546(3) 0.2307(3) 0.55905(10) 0.0409(7) Uani 1 1 d .
H13A H 0.012(3) 0.283(3) 0.5806(10) 0.049 Uiso 1 1 d .
C14 C -0.0932(3) 0.0969(3) 0.57667(11) 0.0412(7) Uani 1 1 d .
H14A H -0.057(3) 0.058(3) 0.6100(10) 0.049 Uiso 1 1 d .
C15 C -0.1886(3) 0.0128(3) 0.54410(10) 0.0454(8) Uani 1 1 d .
H15 H -0.219(3) -0.071(3) 0.5563(10) 0.055 Uiso 1 1 d .
C16 C -0.2454(3) 0.0637(3) 0.49380(10) 0.0362(7) Uani 1 1 d .
H16 H -0.304(3) 0.007(3) 0.4748(9) 0.043 Uiso 1 1 d .
C21 C -0.4777(2) 0.3032(2) 0.41838(8) 0.0188(5) Uani 1 1 d .
C22 C -0.5320(3) 0.3294(2) 0.46973(9) 0.0245(6) Uani 1 1 d .
H22 H -0.467(2) 0.317(2) 0.5007(8) 0.029 Uiso 1 1 d .
C23 C -0.6795(3) 0.3679(3) 0.47450(10) 0.0309(6) Uani 1 1 d .
H23 H -0.715(3) 0.387(2) 0.5082(9) 0.037 Uiso 1 1 d .
C24 C -0.7742(3) 0.3795(3) 0.42823(10) 0.0317(6) Uani 1 1 d .
H24 H -0.873(3) 0.401(2) 0.4320(9) 0.038 Uiso 1 1 d .
C25 C -0.7219(3) 0.3541(3) 0.37704(10) 0.0301(6) Uani 1 1 d .
H25 H -0.786(3) 0.363(2) 0.3452(9) 0.036 Uiso 1 1 d .
C26 C -0.5747(3) 0.3167(3) 0.37176(9) 0.0264(6) Uani 1 1 d .
H26 H -0.539(3) 0.299(2) 0.3393(9) 0.032 Uiso 1 1 d .

loop_
_atom_site_aniso_label
_atom_site_aniso_U_11
_atom_site_aniso_U_22
_atom_site_aniso_U_33
_atom_site_aniso_U_23
_atom_site_aniso_U_13
_atom_site_aniso_U_12
Br1 0.02850(14) 0.05701(18) 0.03217(13) -0.01333(14) 0.01031(10) 0.00124(14)
S1 0.0256(4) 0.0258(3) 0.0312(3) 0.0021(3) 0.0049(3) -0.0034(3)
P1 0.0197(3) 0.0216(3) 0.0201(3) -0.0014(3) 0.0018(2) 0.0006(3)
C1 0.0223(15) 0.0301(15) 0.0192(12) 0.0007(11) 0.0003(10) -0.0014(11)
C2 0.0204(14) 0.0211(13) 0.0179(11) 0.0011(10) -0.0014(10) 0.0031(11)
C3 0.0241(13) 0.0268(14) 0.0176(11) 0.0020(11) 0.0036(9) 0.0066(13)
C4 0.0248(14) 0.0223(13) 0.0151(11) 0.0001(10) -0.0019(10) 0.0049(11)
C5 0.0330(16) 0.0262(15) 0.0159(12) -0.0065(10) -0.0031(11) 0.0085(13)
C6 0.0202(13) 0.0350(14) 0.0178(11) -0.0028(12) 0.0047(9) 0.0065(13)
C7 0.0329(15) 0.0211(14) 0.0210(12) -0.0020(10) 0.0000(10) -0.0006(11)
C8 0.0496(18) 0.0244(14) 0.0274(14) -0.0002(11) 0.0049(12) -0.0004(13)
C9 0.0350(17) 0.0321(15) 0.0411(15) 0.0041(12) -0.0037(12) -0.0049(13)
C10 0.0532(19) 0.0281(15) 0.0219(12) -0.0006(11) -0.0002(12) -0.0050(13)
C11 0.0236(14) 0.0204(14) 0.0216(12) -0.0038(10) 0.0021(10) 0.0047(11)
C12 0.0294(15) 0.0318(15) 0.0288(14) -0.0001(12) 0.0009(11) -0.0033(13)
C13 0.0405(18) 0.049(2) 0.0320(15) -0.0038(13) -0.0121(13) -0.0046(15)
C14 0.0474(19) 0.0474(19) 0.0277(14) 0.0048(14) -0.0079(13) 0.0155(16)
C15 0.075(2) 0.0259(16) 0.0348(15) 0.0071(14) -0.0060(14) 0.0025(17)
C16 0.052(2) 0.0258(15) 0.0293(14) -0.0013(12) -0.0092(13) -0.0027(14)
C21 0.0198(13) 0.0152(12) 0.0212(12) -0.0013(9) 0.0006(10) 0.0011(10)
C22 0.0230(15) 0.0298(14) 0.0207(12) 0.0008(11) 0.0007(10) 0.0004(12)
C23 0.0284(16) 0.0389(16) 0.0264(13) -0.0056(12) 0.0105(12) -0.0004(13)
C24 0.0202(15) 0.0306(15) 0.0442(16) -0.0022(12) 0.0023(13) 0.0030(12)
C25 0.0262(16) 0.0306(15) 0.0327(14) 0.0002(12) -0.0068(12) 0.0034(12)
C26 0.0308(16) 0.0281(15) 0.0205(12) 0.0005(11) 0.0032(11) 0.0028(12)

loop_
_atom_type_symbol
_atom_type_description
_atom_type_scat_dispersion_real
_atom_type_scat_dispersion_imag
_atom_type_scat_source
C C 0.0033 0.0016 'International Tables Vol C Tables 4.2.6.8 and 6.1.1.4'
H H 0.0000 0.0000 'International Tables Vol C Tables 4.2.6.8 and 6.1.1.4'
P P 0.1023 0.0942 'International Tables Vol C Tables 4.2.6.8 and 6.1.1.4'
S S 0.1246 0.1234 'International Tables Vol C Tables 4.2.6.8 and 6.1.1.4'
Br Br -0.2901 2.4595 'International Tables Vol C Tables 4.2.6.8 and 6.1.1.4'

loop_
_geom_angle_atom_site_label_1
_geom_angle_atom_site_label_2
_geom_angle_atom_site_label_3
_geom_angle
P1 S1 H12 69.4(5)
P1 S1 H1 69.8(4)
H12 S1 H1 103.5(6)
P1 S1 H16 16.4(3)
H12 S1 H16 55.7(6)
H1 S1 H16 68.7(5)
C21 P1 C11 106.23(10)
C21 P1 C2 105.04(10)
C11 P1 C2 106.21(9)
C21 P1 S1 112.73(7)
C11 P1 S1 113.24(8)
C2 P1 S1 112.76(8)
C6 C1 C2 118.2(2)
C6 C1 H1 119.4(13)
C2 C1 H1 122.3(13)
C3 C2 C1 120.0(2)
C3 C2 P1 121.25(17)
C1 C2 P1 118.71(17)
C2 C3 C4 122.3(2)
C2 C3 H3 119.5(13)
C4 C3 H3 118.2(13)
C5 C4 C3 116.5(2)
C5 C4 C7 123.50(19)
C3 C4 C7 119.9(2)
C6 C5 C4 121.0(2)
C6 C5 H5 119.0(15)
C4 C5 H5 120.0(15)
C1 C6 C5 122.0(2)
C1 C6 Br1 118.93(18)
C5 C6 Br1 119.11(17)
C4 C7 C10 112.72(19)
C4 C7 C9 108.73(18)
C10 C7 C9 108.60(18)
C4 C7 C8 109.82(17)
C10 C7 C8 107.73(18)
C9 C7 C8 109.19(19)
C7 C8 H8A 109.5
C7 C8 H8B 109.5
H8A C8 H8B 109.5
C7 C8 H8C 109.5
H8A C8 H8C 109.5
H8B C8 H8C 109.5
C7 C9 H9A 109.5
C7 C9 H9B 109.5
H9A C9 H9B 109.5
C7 C9 H9C 109.5
H9A C9 H9C 109.5
H9B C9 H9C 109.5
C7 C10 H10A 109.5
C7 C10 H10B 109.5
H10A C10 H10B 109.5
C7 C10 H10C 109.5
H10A C10 H10C 109.5
H10B C10 H10C 109.5
C12 C11 C16 118.6(2)
C12 C11 P1 119.73(17)
C16 C11 P1 121.66(17)
C11 C12 C13 120.7(2)
C11 C12 H12 118.4(14)
C13 C12 H12 120.8(15)
C14 C13 C12 120.2(2)
C14 C13 H13A 118.4(15)
C12 C13 H13A 121.4(16)
C13 C14 C15 119.8(2)
C13 C14 H14A 123.0(15)
C15 C14 H14A 117.2(15)
C14 C15 C16 120.1(3)
C14 C15 H15 120.2(17)
C16 C15 H15 119.5(17)
C15 C16 C11 120.6(2)
C15 C16 H16 116.6(16)
C11 C16 H16 122.8(16)
C22 C21 C26 118.7(2)
C22 C21 P1 121.54(16)
C26 C21 P1 119.43(17)
C23 C22 C21 120.5(2)
C23 C22 H22 121.6(14)
C21 C22 H22 117.9(14)
C24 C23 C22 120.2(2)
C24 C23 H23 119.2(15)
C22 C23 H23 120.7(15)
C25 C24 C23 120.0(2)
C25 C24 H24 120.5(14)
C23 C24 H24 119.4(14)
C24 C25 C26 120.3(2)
C24 C25 H25 120.4(14)
C26 C25 H25 119.3(14)
C25 C26 C21 120.3(2)
C25 C26 H26 122.0(15)
C21 C26 H26 117.7(15)

loop_
_geom_bond_atom_site_label_1
_geom_bond_atom_site_label_2
_geom_bond_distance
Br1 C6 1.906(2)
S1 P1 1.9556(8)
S1 H12 2.84(2)
S1 H1 2.90(2)
S1 H16 4.75(2)
P1 C21 1.806(2)
P1 C11 1.821(2)
P1 C2 1.822(2)
C1 C6 1.375(3)
C1 C2 1.391(3)
C1 H1 0.94(2)
C2 C3 1.384(3)
C3 C4 1.405(3)
C3 H3 0.94(2)
C4 C5 1.391(3)
C4 C7 1.528(3)
C5 C6 1.386(3)
C5 H5 0.89(2)
C7 C10 1.533(3)
C7 C9 1.537(3)
C7 C8 1.538(3)
C8 H8A 0.9600
C8 H8B 0.9600
C8 H8C 0.9600
C9 H9A 0.9600
C9 H9B 0.9600
C9 H9C 0.9600
C10 H10A 0.9600
C10 H10B 0.9600
C10 H10C 0.9600
C11 C12 1.381(3)
C11 C16 1.386(3)
C12 C13 1.384(3)
C12 H12 0.90(2)
C13 C14 1.369(4)
C13 H13A 0.91(2)
C14 C15 1.378(4)
C14 H14A 0.93(2)
C15 C16 1.383(3)
C15 H15 0.89(3)
C16 H16 0.86(2)
C21 C22 1.388(3)
C21 C26 1.397(3)
C22 C23 1.383(3)
C22 H22 0.94(2)
C23 C24 1.377(3)
C23 H23 0.91(2)
C24 C25 1.376(3)
C24 H24 0.92(2)
C25 C26 1.379(3)
C25 H25 0.94(2)
C26 H26 0.89(2)

loop_
_geom_torsion_atom_site_label_1
_geom_torsion_atom_site_label_2
_geom_torsion_atom_site_label_3
_geom_torsion_atom_site_label_4
_geom_torsion
H12 S1 P1 C21 110.9(5)
H1 S1 P1 C21 -135.3(4)
H16 S1 P1 C21 141.7(10)
H12 S1 P1 C11 -9.8(5)
H1 S1 P1 C11 104.1(4)
H16 S1 P1 C11 21.1(10)
H12 S1 P1 C2 -130.4(5)
H1 S1 P1 C2 -16.6(4)
H16 S1 P1 C2 -99.5(10)
C6 C1 C2 C3 -1.0(3)
C6 C1 C2 P1 176.73(16)
C21 P1 C2 C3 -34.6(2)
C11 P1 C2 C3 77.71(19)
S1 P1 C2 C3 -157.71(15)
C21 P1 C2 C1 147.76(16)
C11 P1 C2 C1 -99.94(18)
S1 P1 C2 C1 24.63(19)
C1 C2 C3 C4 1.4(3)
P1 C2 C3 C4 -176.26(16)
C2 C3 C4 C5 0.0(3)
C2 C3 C4 C7 -178.63(19)
C3 C4 C5 C6 -1.8(3)
C7 C4 C5 C6 176.82(19)
C2 C1 C6 C5 -0.8(3)
C2 C1 C6 Br1 179.01(15)
C4 C5 C6 C1 2.2(3)
C4 C5 C6 Br1 -177.59(15)
C5 C4 C7 C10 8.1(3)
C3 C4 C7 C10 -173.32(18)
C5 C4 C7 C9 -112.3(2)
C3 C4 C7 C9 66.2(2)
C5 C4 C7 C8 128.3(2)
C3 C4 C7 C8 -53.2(3)
C21 P1 C11 C12 -109.58(19)
C2 P1 C11 C12 138.95(19)
S1 P1 C11 C12 14.7(2)
C21 P1 C11 C16 69.3(2)
C2 P1 C11 C16 -42.1(2)
S1 P1 C11 C16 -166.41(18)
C16 C11 C12 C13 0.0(4)
P1 C11 C12 C13 179.0(2)
C11 C12 C13 C14 0.0(4)
C12 C13 C14 C15 0.1(4)
C13 C14 C15 C16 -0.1(4)
C14 C15 C16 C11 0.2(4)
C12 C11 C16 C15 -0.1(4)
P1 C11 C16 C15 -179.0(2)
C11 P1 C21 C22 25.5(2)
C2 P1 C21 C22 137.75(18)
S1 P1 C21 C22 -99.10(18)
C11 P1 C21 C26 -160.84(18)
C2 P1 C21 C26 -48.6(2)
S1 P1 C21 C26 74.60(19)
C26 C21 C22 C23 0.1(3)
P1 C21 C22 C23 173.82(18)
C21 C22 C23 C24 0.5(4)
C22 C23 C24 C25 -0.6(4)
C23 C24 C25 C26 0.1(4)
C24 C25 C26 C21 0.5(4)
C22 C21 C26 C25 -0.6(3)
P1 C21 C26 C25 -174.45(18)

loop_
_cod_related_entry_id
_cod_related_entry_database
_cod_related_entry_code
1 ChemSpider 21152159
